data_2001612
loop_
_publ_author_name
'Pursiainen, J.'
'Pakkanen, T. A.'
'Ahlgr\'en, M.'
'Valkonen, J.'

_publ_section_title
;
 Structures of the monoclinic form of Ph~3~PAuRuRh~3~(CO)~12~ (I) and
 its cubic form with Ru~3~(CO)~12~ (II)
;
_journal_issue 6
_journal_name_full 'Acta Crystallographica Section C'
_journal_page_first 1142
_journal_page_last 1146
_journal_paper_doi 10.1107/S0108270192012575
_journal_volume 49
_journal_year 1993
_chemical_formula_moiety 'C30 H15 Au1 O12 P1 Rh3 Ru,0.5(C12 O12 Ru3)'
_chemical_formula_sum 'C36 H15 Au O18 P Rh3 Ru3'
_chemical_formula_weight 1524.84
_space_group_crystal_system cubic
_space_group_IT_number 205
_space_group_name_Hall '-P 2ac 2ab 3'
_space_group_name_H-M_alt 'P a -3'
_atom_type_scat_source IntTabIV
_cell_angle_alpha 90
_cell_angle_beta 90
_cell_angle_gamma 90
_cell_formula_units_Z 8
_cell_length_a 20.647(3)
_cell_length_b 20.647(3)
_cell_length_c 20.647(3)
_cell_measurement_reflns_used 25
_cell_measurement_temperature 293
_cell_measurement_theta_max 12
_cell_measurement_theta_min 9
_cell_volume 8802(2)
_diffrn_measurement_device 'Enraf-Nonius CAD-4'
_diffrn_measurement_method \w-2\q
_diffrn_radiation_type MoK\a
_diffrn_radiation_wavelength 0.71073
_diffrn_reflns_limit_h_max 16
_diffrn_reflns_limit_h_min 0
_diffrn_reflns_limit_k_max 28
_diffrn_reflns_limit_k_min 0
_diffrn_reflns_limit_l_max 28
_diffrn_reflns_limit_l_min 0
_diffrn_reflns_number 4884
_diffrn_reflns_theta_max 30
_diffrn_standards_decay_% insignificant
_diffrn_standards_interval_count 97
_diffrn_standards_number 3
_exptl_absorpt_coefficient_mu 5.32
_exptl_absorpt_correction_T_max 1.165
_exptl_absorpt_correction_T_min 0.823
_exptl_absorpt_correction_type 'empirical (DIFABS; Walker & Stuart, 1983)'
_exptl_crystal_colour Black
_exptl_crystal_density_diffrn 2.30
_exptl_crystal_description 'Square bipyramidal'
_exptl_crystal_size_max 0.25
_exptl_crystal_size_mid 0.15
_exptl_crystal_size_min 0.15
_refine_diff_density_max 0.98
_refine_ls_hydrogen_treatment noref
_refine_ls_number_parameters 190
_refine_ls_number_reflns 1119
_refine_ls_R_factor_obs 0.033
_refine_ls_shift/esd_max 0.01
_refine_ls_structure_factor_coef F
_refine_ls_weighting_scheme unit
_refine_ls_wR_factor_obs 0.033
_reflns_number_observed 1119
_reflns_number_total 4262
_reflns_observed_criterion I>3\s(I)
_cod_data_source_file ab1029.cif
_cod_data_source_block ab1029_structure_2_of_2
_cod_depositor_comments
;
 Adding the atom occupancy factor and atomic displacement parameter values
 after consulting the original publication.

 Antanas Vaitkus,
 2018-02-02
;
_cod_original_cell_volume 8801.3
_cod_original_sg_symbol_H-M 'P a-3'
_cod_original_formula_sum 'C36 H15 Au1 O18 P1 Rh3 Ru3'
_cod_database_code 2001612

loop_
_space_group_symop_id
_space_group_symop_operation_xyz
1 x,y,z
2 -x+1/2,-y,z+1/2
3 x+1/2,-y+1/2,-z
4 -x,y+1/2,-z+1/2
5 z,x,y
6 -z+1/2,-x,y+1/2
7 z+1/2,-x+1/2,-y
8 -z,x+1/2,-y+1/2
9 y,z,x
10 y+1/2,-z+1/2,-x
11 -y,z+1/2,-x+1/2
12 -y+1/2,-z,x+1/2
13 -x,-y,-z
14 x+1/2,y,-z+1/2
15 -x+1/2,y+1/2,z
16 x,-y+1/2,z+1/2
17 -z,-x,-y
18 z+1/2,x,-y+1/2
19 -z+1/2,x+1/2,y
20 z,-x+1/2,y+1/2
21 -y,-z,-x
22 -y+1/2,z+1/2,x
23 y,-z+1/2,x+1/2
24 y+1/2,z,-x+1/2

loop_
_atom_site_label
_atom_site_fract_x
_atom_site_fract_y
_atom_site_fract_z
_atom_site_occupancy
_atom_site_B_iso_or_equiv
Au .3405 .3405 .3405 1 3.85(1)
Rh .23100(10) .33830(10) .26010(10) 1 3.31(2)
Ru .2153(2) .2153 .2153 1 4.08(4)
P .4043(6) .4043 .4043 1 3.1(1)
O(1) .2009(7) .2399(9) .0718(6) 1 9.0(5)
O(4) .1146(6) .3615(7) .1763(7) 1 7.6(4)
O(5) .2333(7) .4771(6) .3131(7) 1 8.3(4)
O(12) .3094(6) .3723(6) .1383(6) 1 7.4(3)
C(1) .2053(8) .2317(9) .1253(9) 1 5.8(5)
C(4) .1585(8) .3498(9) .2071(8) 1 5.2(4)
C(5) .2368(9) .4255(8) .2941(9) 1 5.2(4)
C(12) .2981(8) .3417(9) .1834(8) 1 5.0(4)
C(101) .4510(8) .4617(7) .3580(7) 1 3.7(3)
C(102) .5147(9) .4767(8) .3740(8) 1 4.5(4)
C(103) .5479(8) .5235(9) .3395(9) 1 5.8(4)
C(104) .5169(9) .5537(8) .2881(9) 1 6.2(5)
C(105) .4551(9) .5392(9) .2729(9) 1 6.3(5)
C(106) .4224(8) .4935(9) .3074(8) 1 4.8(4)
Ru(2) .0001(2) .0545(2) -.0576(2) 0.5 4.88(7)
O(21) .0693(7) .0616(8) -.1837(7) 1 9.2(4)
O(22) .1194(7) .1161(7) .0066(7) 1 8.0(4)
C(21) .0530(10) .0490(10) -.1361(8) 1 7.1(5)
C(22) .0810(10) .074(2) -.0100(10) 1 13(1)
H(102) .5343 .4553 .4079 1 ?
H(103) .5906 .5347 .3500 1 ?
H(104) .5386 .5854 .2630 1 ?
H(105) .4331 .5610 .2375 1 ?
H(106) .3792 .4836 .2960 1 ?

loop_
_geom_angle_atom_site_label_1
_geom_angle_atom_site_label_2
_geom_angle_atom_site_label_3
_geom_angle
_geom_angle_publ_flag
Rh(1) Au P 144.7(2) yes
Au P C(101) 112.5(5) yes
Rh(1) Ru C(1) 99.1(5) yes
Rh(1) Ru C(2) 158.1(6) yes
Rh(1) Ru C(3) 100.3(6) yes
Au Rh(1) C(4) 171.8(6) yes
Au Rh(1) C(5) 73.8(5) yes
Rh(2) Rh(1) C(4) 125.5(5) yes
Rh(3) Rh(1) C(4) 127.5(5) yes
Ru Rh(1) C(5) 176.4(5) yes
Ru Rh(1) C(4) 79.9(6) yes
Rh(2) Rh(1) C(5) 124.3(5) yes
Rh(3) Rh(1) C(5) 120.8(5) yes
Rh(2) Rh(1) C(5) 124.4(5) yes
C(4) Rh(1) C(5) 98.2(8) yes
Rh(1) C(12) Rh(2) 83.2(6) yes
Rh(1) C(12) O(12) 139.6(14) yes
Rh(2) C(12) O(12) 137.2(14) yes
Ru C(1) O(1) 177.7(17) yes
Rh(1) C(4) O(4) 174.9(16) yes
Rh(1) C(5) O(5) 172.8(16) yes

loop_
_geom_bond_atom_site_label_1
_geom_bond_atom_site_label_2
_geom_bond_distance
_geom_bond_publ_flag
Ru Rh(1) 2.7220(10) yes
Rh(1) Rh(2) 2.806(2) yes
Rh(1) Au 2.8040(10) yes
Ru C(1) 1.899(18) yes
Rh(1) C(12) 2.105(17) yes
Rh(2) C(12) 2.120(17) yes
Rh(1) C(4) 1.869(17) yes
Rh(1) C(5) 1.935(17) yes
Ru C(4) 3.019(17) yes
C(1) O(1) 1.12(2) yes
C(4) O(4) 1.13(2) yes
C(5) O(5) 1.14(2) yes
C(12) O(12) 1.15(2) yes
Au P 2.281(7) yes
P C(101) 1.80(2) yes
